data_4317082
loop_
_publ_author_name
'Sandip Mukherjee'
'Partha Sarathi Mukherjee'

_publ_section_title
;
 A Series of CuII-Azide Polymers of Cu6 Building Units and the Role of
 Chelating Diamine in Controlling their Dimensionality: Synthesis,
 Structures, and Magnetic Behavior
;
_journal_name_full 'Inorganic Chemistry'
_journal_page_first 10658
_journal_page_last 10667
_journal_paper_doi 10.1021/ic1016966
_journal_volume 49
_journal_year 2010
_chemical_formula_moiety 'C5 H12 Cu3 N20'
_chemical_formula_sum 'C5 H12 Cu3 N20'
_chemical_formula_weight 542.97
_chemical_name_systematic
;
 ?
;
_space_group_IT_number 14
_symmetry_cell_setting monoclinic
_symmetry_space_group_name_Hall '-P 2ybc'
_symmetry_space_group_name_H-M 'P 1 21/c 1'
_atom_sites_solution_hydrogens geom
_atom_sites_solution_primary direct
_atom_sites_solution_secondary difmap
_audit_creation_method SHELXL-97
_cell_angle_alpha 90.00
_cell_angle_beta 102.710(3)
_cell_angle_gamma 90.00
_cell_formula_units_Z 4
_cell_length_a 12.526(2)
_cell_length_b 20.654(4)
_cell_length_c 6.9239(12)
_cell_measurement_temperature 293(2)
_cell_volume 1747.4(5)
_computing_cell_refinement 'Bruker SMART'
_computing_data_collection 'Bruker SMART'
_computing_data_reduction 'Bruker SAINT'
_computing_molecular_graphics 'ORTEP-3 for Windows (Farrugia, 1999)'
_computing_publication_material WinGX
_computing_structure_refinement 'SHELXL97 (Sheldrick, 2008)'
_computing_structure_solution 'SHELXS97 (Sheldrick, 2008)'
_diffrn_ambient_temperature 293(2)
_diffrn_measured_fraction_theta_full 0.970
_diffrn_measured_fraction_theta_max 0.970
_diffrn_measurement_device_type 'CCD area detector'
_diffrn_measurement_method 'phi and omega scans'
_diffrn_radiation_monochromator graphite
_diffrn_radiation_source 'fine-focus sealed tube'
_diffrn_radiation_type MoK\a
_diffrn_radiation_wavelength 0.71073
_diffrn_reflns_av_R_equivalents 0.0356
_diffrn_reflns_av_sigmaI/netI 0.0403
_diffrn_reflns_limit_h_max 16
_diffrn_reflns_limit_h_min -16
_diffrn_reflns_limit_k_max 27
_diffrn_reflns_limit_k_min -26
_diffrn_reflns_limit_l_max 9
_diffrn_reflns_limit_l_min -9
_diffrn_reflns_number 14968
_diffrn_reflns_theta_full 28.05
_diffrn_reflns_theta_max 28.05
_diffrn_reflns_theta_min 1.67
_exptl_absorpt_coefficient_mu 3.662
_exptl_absorpt_correction_T_max 0.481
_exptl_absorpt_correction_T_min 0.156
_exptl_absorpt_correction_type empirical
_exptl_absorpt_process_details SADABS
_exptl_crystal_colour black
_exptl_crystal_density_diffrn 2.064
_exptl_crystal_density_method 'not measured'
_exptl_crystal_description rod
_exptl_crystal_F_000 1076
_exptl_crystal_size_max 0.40
_exptl_crystal_size_mid 0.22
_exptl_crystal_size_min 0.20
_refine_diff_density_max 0.584
_refine_diff_density_min -0.380
_refine_diff_density_rms 0.096
_refine_ls_extinction_method none
_refine_ls_goodness_of_fit_ref 1.043
_refine_ls_hydrogen_treatment constr
_refine_ls_matrix_type full
_refine_ls_number_parameters 253
_refine_ls_number_reflns 4112
_refine_ls_number_restraints 0
_refine_ls_restrained_S_all 1.043
_refine_ls_R_factor_all 0.0625
_refine_ls_R_factor_gt 0.0379
_refine_ls_shift/su_max 0.001
_refine_ls_shift/su_mean 0.000
_refine_ls_structure_factor_coef Fsqd
_refine_ls_weighting_details 'calc w=1/[\s^2^(Fo^2^)+(0.0370P)^2^+0.0820P] where P=(Fo^2^+2Fc^2^)/3'
_refine_ls_weighting_scheme calc
_refine_ls_wR_factor_gt 0.0730
_refine_ls_wR_factor_ref 0.0817
_reflns_number_gt 3071
_reflns_number_total 4112
_reflns_threshold_expression >2\s(I)
_cod_data_source_file ic1016966_si_002_4.cif
_cod_data_source_block complex4
_cod_original_cell_volume 1747.3(5)
_cod_original_sg_symbol_H-M 'P 21/c'
_cod_database_code 4317082

loop_
_symmetry_equiv_pos_as_xyz
'x, y, z'
'-x, y+1/2, -z+1/2'
'-x, -y, -z'
'x, -y-1/2, z-1/2'

loop_
_atom_site_label
_atom_site_type_symbol
_atom_site_fract_x
_atom_site_fract_y
_atom_site_fract_z
_atom_site_U_iso_or_equiv
_atom_site_adp_type
_atom_site_occupancy
_atom_site_symmetry_multiplicity
_atom_site_calc_flag
_atom_site_refinement_flags
_atom_site_disorder_assembly
_atom_site_disorder_group
Cu2 Cu 0.75352(3) 0.148220(17) 0.68691(6) 0.02937(12) Uani 1 1 d . . .
Cu3 Cu 0.77017(3) 0.297042(18) 0.71594(6) 0.03109(12) Uani 1 1 d . . .
Cu1 Cu 0.76498(3) 0.002725(17) 0.78244(6) 0.02774(11) Uani 1 1 d . . .
C1 C 0.6092(3) -0.09981(18) 0.7256(6) 0.0490(10) Uani 1 1 d . . .
H1A H 0.5695 -0.0694 0.6294 0.059 Uiso 1 1 calc R . .
H1B H 0.5561 -0.1253 0.7757 0.059 Uiso 1 1 calc R . .
C2 C 0.6769(3) -0.14435(18) 0.6252(6) 0.0501(10) Uani 1 1 d . . .
H2A H 0.7014 -0.1807 0.7125 0.060 Uiso 1 1 calc R . .
H2B H 0.6300 -0.1614 0.5056 0.060 Uiso 1 1 calc R . .
C3 C 0.7751(3) -0.11378(17) 0.5713(5) 0.0414(9) Uani 1 1 d . . .
H3A H 0.8192 -0.1472 0.5287 0.050 Uiso 1 1 calc R . .
H3B H 0.7510 -0.0844 0.4611 0.050 Uiso 1 1 calc R . .
C4 C 0.8611(3) -0.11388(16) 0.9284(5) 0.0380(8) Uani 1 1 d . . .
H4A H 0.9262 -0.0979 1.0187 0.046 Uiso 1 1 calc R . .
H4B H 0.8716 -0.1595 0.9047 0.046 Uiso 1 1 calc R . .
C5 C 0.7612(3) -0.10503(17) 1.0203(5) 0.0426(9) Uani 1 1 d . . .
H5A H 0.7293 -0.1469 1.0367 0.051 Uiso 1 1 calc R . .
H5B H 0.7836 -0.0851 1.1498 0.051 Uiso 1 1 calc R . .
N1 N 0.6791(2) -0.06373(12) 0.8911(4) 0.0330(7) Uani 1 1 d . . .
H1 H 0.6364 -0.0441 0.9644 0.040 Uiso 1 1 calc R . .
N2 N 0.8434(2) -0.07773(11) 0.7393(4) 0.0283(6) Uani 1 1 d . . .
H2 H 0.9090 -0.0676 0.7111 0.034 Uiso 1 1 calc R . .
N3 N 0.6621(2) 0.07754(12) 0.7601(4) 0.0338(7) Uani 1 1 d . . .
N4 N 0.5749(2) 0.08310(12) 0.8069(4) 0.0341(7) Uani 1 1 d . . .
N5 N 0.4939(3) 0.08820(17) 0.8504(6) 0.0680(11) Uani 1 1 d . . .
N6 N 0.8470(2) 0.07092(12) 0.6701(4) 0.0348(7) Uani 1 1 d . . .
N7 N 0.9312(2) 0.07046(11) 0.6142(4) 0.0265(6) Uani 1 1 d . . .
N8 N 1.0115(3) 0.07101(14) 0.5635(5) 0.0450(8) Uani 1 1 d . . .
N9 N 0.6717(2) 0.22409(12) 0.7469(5) 0.0395(7) Uani 1 1 d . . .
N10 N 0.5771(3) 0.23128(12) 0.7637(4) 0.0369(7) Uani 1 1 d . . .
N11 N 0.4911(3) 0.23882(17) 0.7834(6) 0.0674(11) Uani 1 1 d . . .
N12 N 0.8540(2) 0.21936(12) 0.6453(5) 0.0363(7) Uani 1 1 d . . .
N13 N 0.9527(3) 0.22012(12) 0.6699(4) 0.0356(7) Uani 1 1 d . . .
N14 N 1.0445(3) 0.22201(16) 0.6882(7) 0.0691(12) Uani 1 1 d . . .
N18 N 0.8732(3) 0.35437(14) 0.6323(6) 0.0578(10) Uani 1 1 d . . .
N19 N 0.8742(2) 0.41145(13) 0.6236(4) 0.0341(7) Uani 1 1 d . . .
N20 N 0.8807(3) 0.03322(13) 1.1072(5) 0.0472(8) Uani 1 1 d . . .
N15 N 0.6805(3) 0.35875(12) 0.8230(4) 0.0392(7) Uani 1 1 d . . .
N16 N 0.6684(3) 0.41555(14) 0.7836(4) 0.0391(7) Uani 1 1 d . . .
N17 N 0.6532(3) 0.46943(15) 0.7569(6) 0.0650(11) Uani 1 1 d . . .

loop_
_atom_site_aniso_label
_atom_site_aniso_U_11
_atom_site_aniso_U_22
_atom_site_aniso_U_33
_atom_site_aniso_U_23
_atom_site_aniso_U_13
_atom_site_aniso_U_12
Cu2 0.0273(2) 0.01897(19) 0.0468(3) 0.00202(16) 0.01889(19) 0.00091(16)
Cu3 0.0286(2) 0.0193(2) 0.0466(3) -0.00006(17) 0.01085(19) 0.00070(16)
Cu1 0.0289(2) 0.01964(19) 0.0397(2) 0.00191(16) 0.01831(18) -0.00065(16)
C1 0.032(2) 0.045(2) 0.073(3) -0.004(2) 0.020(2) -0.0077(18)
C2 0.048(3) 0.051(2) 0.051(2) -0.0186(19) 0.011(2) -0.018(2)
C3 0.052(3) 0.041(2) 0.0349(19) -0.0111(15) 0.0187(18) -0.0050(18)
C4 0.043(2) 0.0328(19) 0.0379(19) 0.0075(15) 0.0085(17) 0.0043(16)
C5 0.060(3) 0.036(2) 0.037(2) 0.0066(15) 0.0211(19) -0.0023(18)
N1 0.0359(17) 0.0271(14) 0.0446(16) -0.0018(12) 0.0274(14) -0.0006(12)
N2 0.0260(15) 0.0283(14) 0.0346(15) -0.0004(11) 0.0157(12) -0.0003(11)
N3 0.0304(17) 0.0208(14) 0.0575(18) 0.0069(12) 0.0254(14) 0.0023(12)
N4 0.0312(18) 0.0275(15) 0.0472(17) 0.0031(12) 0.0163(15) -0.0017(13)
N5 0.045(2) 0.058(2) 0.115(3) 0.003(2) 0.047(2) 0.0007(18)
N6 0.0311(17) 0.0239(14) 0.0560(18) 0.0079(12) 0.0243(15) 0.0033(12)
N7 0.0283(17) 0.0214(13) 0.0311(14) 0.0021(10) 0.0094(13) -0.0004(11)
N8 0.038(2) 0.0427(19) 0.062(2) -0.0004(15) 0.0283(17) -0.0022(15)
N9 0.0309(18) 0.0243(15) 0.068(2) -0.0064(13) 0.0221(16) -0.0006(13)
N10 0.037(2) 0.0255(15) 0.0509(18) -0.0065(12) 0.0151(16) -0.0016(13)
N11 0.039(2) 0.058(2) 0.112(3) -0.018(2) 0.032(2) 0.0004(18)
N12 0.0318(18) 0.0176(13) 0.063(2) 0.0027(12) 0.0168(15) 0.0005(12)
N13 0.036(2) 0.0221(14) 0.0516(18) 0.0018(12) 0.0154(15) -0.0009(13)
N14 0.036(2) 0.050(2) 0.123(4) -0.001(2) 0.020(2) -0.0021(18)
N18 0.051(2) 0.0244(16) 0.108(3) 0.0082(17) 0.040(2) 0.0001(15)
N19 0.0285(17) 0.0309(16) 0.0414(16) 0.0047(13) 0.0047(13) -0.0020(13)
N20 0.059(2) 0.0257(16) 0.053(2) -0.0046(14) 0.0041(17) 0.0060(15)
N15 0.048(2) 0.0216(15) 0.0518(18) -0.0020(12) 0.0186(15) 0.0043(13)
N16 0.044(2) 0.0347(17) 0.0419(17) 0.0023(13) 0.0169(14) 0.0065(14)
N17 0.088(3) 0.0286(18) 0.084(3) 0.0150(17) 0.032(2) 0.0166(19)

loop_
_atom_type_symbol
_atom_type_description
_atom_type_scat_dispersion_real
_atom_type_scat_dispersion_imag
_atom_type_scat_source
C C 0.0033 0.0016 'International Tables Vol C Tables 4.2.6.8 and 6.1.1.4'
H H 0.0000 0.0000 'International Tables Vol C Tables 4.2.6.8 and 6.1.1.4'
N N 0.0061 0.0033 'International Tables Vol C Tables 4.2.6.8 and 6.1.1.4'
Cu Cu 0.3201 1.2651 'International Tables Vol C Tables 4.2.6.8 and 6.1.1.4'

loop_
_geom_angle_atom_site_label_1
_geom_angle_atom_site_label_2
_geom_angle_atom_site_label_3
_geom_angle
_geom_angle_site_symmetry_1
_geom_angle_site_symmetry_3
_geom_angle_publ_flag
N9 Cu2 N3 100.09(11) . . ?
N9 Cu2 N12 79.51(12) . . ?
N3 Cu2 N12 173.58(12) . . ?
N9 Cu2 N6 171.25(12) . . ?
N3 Cu2 N6 78.83(11) . . ?
N12 Cu2 N6 100.57(11) . . ?
N18 Cu3 N15 101.07(13) . . ?
N18 Cu3 N9 165.44(13) . . ?
N15 Cu3 N9 91.81(12) . . ?
N18 Cu3 N12 89.86(12) . . ?
N15 Cu3 N12 167.80(11) . . ?
N9 Cu3 N12 78.06(11) . . ?
N2 Cu1 N1 78.81(11) . . ?
N2 Cu1 N3 165.51(11) . . ?
N1 Cu1 N3 99.79(11) . . ?
N2 Cu1 N6 102.55(11) . . ?
N1 Cu1 N6 178.28(11) . . ?
N3 Cu1 N6 78.63(11) . . ?
N2 Cu1 N20 98.03(10) . . ?
N1 Cu1 N20 95.12(11) . . ?
N3 Cu1 N20 96.46(11) . . ?
N6 Cu1 N20 85.74(11) . . ?
N1 C1 C2 111.3(3) . . ?
C3 C2 C1 115.5(3) . . ?
N2 C3 C2 112.2(3) . . ?
N2 C4 C5 109.2(3) . . ?
N1 C5 C4 109.9(3) . . ?
C5 N1 C1 113.1(3) . . ?
C5 N1 Cu1 105.4(2) . . ?
C1 N1 Cu1 109.3(2) . . ?
C4 N2 C3 112.9(3) . . ?
C4 N2 Cu1 105.77(19) . . ?
C3 N2 Cu1 108.6(2) . . ?
N4 N3 Cu2 127.0(2) . . ?
N4 N3 Cu1 131.1(2) . . ?
Cu2 N3 Cu1 100.95(12) . . ?
N5 N4 N3 179.9(4) . . ?
N7 N6 Cu2 126.4(2) . . ?
N7 N6 Cu1 133.1(2) . . ?
Cu2 N6 Cu1 100.48(12) . . ?
N8 N7 N6 178.7(3) . . ?
N10 N9 Cu2 132.6(2) . . ?
N10 N9 Cu3 123.7(2) . . ?
Cu2 N9 Cu3 102.53(13) . . ?
N11 N10 N9 178.3(4) . . ?
N13 N12 Cu2 130.2(2) . . ?
N13 N12 Cu3 121.4(2) . . ?
Cu2 N12 Cu3 99.85(13) . . ?
N14 N13 N12 178.0(4) . . ?
N19 N18 Cu3 130.0(3) . . ?
N20 N19 N18 175.1(4) 4_565 . ?
N19 N20 Cu1 107.6(2) 4_566 . ?
N16 N15 Cu3 127.1(3) . . ?
N17 N16 N15 175.2(4) . . ?

loop_
_geom_bond_atom_site_label_1
_geom_bond_atom_site_label_2
_geom_bond_distance
_geom_bond_site_symmetry_2
_geom_bond_publ_flag
Cu2 N9 1.966(3) . ?
Cu2 N3 1.988(3) . ?
Cu2 N12 1.996(3) . ?
Cu2 N6 1.999(3) . ?
Cu3 N18 1.932(3) . ?
Cu3 N15 1.950(3) . ?
Cu3 N9 1.988(3) . ?
Cu3 N12 2.035(3) . ?
Cu1 N2 1.986(2) . ?
Cu1 N1 1.990(2) . ?
Cu1 N3 1.996(3) . ?
Cu1 N6 1.999(3) . ?
Cu1 N20 2.474(3) . ?
C1 N1 1.481(4) . ?
C1 C2 1.519(5) . ?
C2 C3 1.501(5) . ?
C3 N2 1.483(4) . ?
C4 N2 1.481(4) . ?
C4 C5 1.535(5) . ?
C5 N1 1.476(4) . ?
N3 N4 1.211(4) . ?
N4 N5 1.125(4) . ?
N6 N7 1.201(4) . ?
N7 N8 1.136(4) . ?
N9 N10 1.225(4) . ?
N10 N11 1.127(4) . ?
N12 N13 1.210(4) . ?
N13 N14 1.130(4) . ?
N18 N19 1.181(4) . ?
N19 N20 1.153(3) 4_565 ?
N20 N19 1.153(3) 4_566 ?
N15 N16 1.206(3) . ?
N16 N17 1.137(4) . ?
